data_2020643
loop_
_publ_author_name
'Bednarchuk, Tamara J.'
'Kinzhybalo, Vasyl'
'Pietraszko, Adam'

_publ_section_title
;
 Synthesis and characterization of four organic--inorganic salts: sulfates
 of 2-aminopyridinium derivatives
;
_journal_coeditor_code KU3189
_journal_issue 11
_journal_name_full 'Acta Crystallographica Section C'
_journal_page_first 882
_journal_page_last 889
_journal_paper_doi 10.1107/S2053229616016004
_journal_volume 72
_journal_year 2016
_chemical_formula_iupac 'C6 H8 N3 O2 +, H S O4 -'
_chemical_formula_moiety 'C6 H8 N3 O2 +, H O4 S -'
_chemical_formula_sum 'C6 H9 N3 O6 S'
_chemical_formula_weight 251.22
_chemical_name_systematic
;
2-Amino-4-methyl-3-nitropyridinium hydrogen sulfate
;
_space_group_crystal_system triclinic
_space_group_IT_number 2
_space_group_name_Hall '-P 1'
_space_group_name_H-M_alt 'P -1'
_symmetry_space_group_name_Hall '-P 1'
_symmetry_space_group_name_H-M 'P -1'
_atom_sites_solution_hydrogens geom
_atom_sites_solution_primary direct
_audit_creation_method
;
Olex2 1.2
(compiled 2016.02.19 svn.r3266 for OlexSys, GUI svn.r5155)
;
_cell_angle_alpha 97.03(3)
_cell_angle_beta 90.21(3)
_cell_angle_gamma 90.15(3)
_cell_formula_units_Z 4
_cell_length_a 7.835(3)
_cell_length_b 8.105(3)
_cell_length_c 15.881(4)
_cell_measurement_reflns_used 5835
_cell_measurement_temperature 295.0
_cell_measurement_theta_max 27.1880
_cell_measurement_theta_min 2.6350
_cell_volume 1000.9(6)
_computing_cell_refinement
;
CrysAlis PRO (Rigaku Oxford Diffraction, 2015)
;
_computing_data_collection
;
CrysAlis PRO (Rigaku Oxford Diffraction, 2015)
;
_computing_data_reduction
;
CrysAlis PRO (Rigaku Oxford Diffraction, 2015)
;
_computing_molecular_graphics
;
DIAMOND (Brandenburg, 1997)
;
_computing_publication_material
;
OLEX2 (Dolomanov <i>et al.</i>,  2009)
;
_computing_structure_refinement
;
SHELXL2014 (Sheldrick, 2015b)
;
_computing_structure_solution
;
SHELXT (Sheldrick, 2015a)
;
_diffrn_ambient_temperature 295.0
_diffrn_detector_area_resol_mean 10.6249
_diffrn_measured_fraction_theta_full 0.999
_diffrn_measured_fraction_theta_max 0.920
_diffrn_measurement_device 'four-circle diffractometer'
_diffrn_measurement_device_type 'Rigaku Oxford Diffraction Xcalibur Atlas'
_diffrn_measurement_method '\w scans'
_diffrn_radiation_monochromator graphite
_diffrn_radiation_type MoK\a
_diffrn_radiation_wavelength 0.71073
_diffrn_reflns_av_R_equivalents 0.0386
_diffrn_reflns_limit_h_max 10
_diffrn_reflns_limit_h_min -10
_diffrn_reflns_limit_k_max 10
_diffrn_reflns_limit_k_min -11
_diffrn_reflns_limit_l_max 22
_diffrn_reflns_limit_l_min -20
_diffrn_reflns_number 15737
_diffrn_reflns_theta_full 26.000
_diffrn_reflns_theta_max 29.510
_diffrn_reflns_theta_min 2.600
_exptl_absorpt_coefficient_mu 0.344
_exptl_absorpt_correction_T_max 0.941
_exptl_absorpt_correction_T_min 0.906
_exptl_absorpt_correction_type analytical
_exptl_absorpt_process_details
;
[CrysAlis PRO (Rigaku Oxford Diffraction, 2015), based on expressions
derived Clark & Reid (1995)]
;
_exptl_crystal_colour colourless
_exptl_crystal_density_diffrn 1.667
_exptl_crystal_description block
_exptl_crystal_F_000 520
_exptl_crystal_size_max 0.352
_exptl_crystal_size_mid 0.249
_exptl_crystal_size_min 0.194
_refine_diff_density_max 0.361
_refine_diff_density_min -0.264
_refine_ls_extinction_coef 0.053(3)
_refine_ls_extinction_expression Fc^*^=kFc[1+0.001xFc^2^\l^3^/sin(2\q)]^-1/4^
_refine_ls_extinction_method
;
SHELXL2014 (Sheldrick, 2015b)
;
_refine_ls_goodness_of_fit_ref 1.025
_refine_ls_hydrogen_treatment constr
_refine_ls_matrix_type full
_refine_ls_number_parameters 308
_refine_ls_number_reflns 4903
_refine_ls_number_restraints 0
_refine_ls_restrained_S_all 1.025
_refine_ls_R_factor_all 0.0832
_refine_ls_R_factor_gt 0.0512
_refine_ls_shift/su_max 0.000
_refine_ls_shift/su_mean 0.000
_refine_ls_structure_factor_coef Fsqd
_refine_ls_weighting_details 'w=1/[\s^2^(Fo^2^)+(0.0570P)^2^+0.4820P] where P=(Fo^2^+2Fc^2^)/3'
_refine_ls_weighting_scheme calc
_refine_ls_wR_factor_gt 0.1169
_refine_ls_wR_factor_ref 0.1396
_reflns_number_gt 3462
_reflns_number_total 4903
_reflns_threshold_expression 'I > 2\s(I)'
_cod_data_source_file ku3189sup1.cif
_cod_data_source_block I
_cod_depositor_comments 'Adding full bibliography for 2020643--2020646.cif.'
_cod_database_code 2020643
_cod_database_fobs_code 2020643
_shelx_space_group_comment
;
The symmetry employed for this shelxl refinement is uniquely defined
by the following loop, which should always be used as a source of
symmetry information in preference to the above space-group names.
They are only intended as comments.
;

loop_
_space_group_symop_operation_xyz
'x, y, z'
'-x, -y, -z'

loop_
_atom_site_type_symbol
_atom_site_label
_atom_site_fract_x
_atom_site_fract_y
_atom_site_fract_z
_atom_site_U_iso_or_equiv
_atom_site_adp_type
_atom_site_calc_flag
_atom_site_occupancy
_atom_site_disorder_assembly
_atom_site_disorder_group
S S1 0.63763(12) 0.46573(9) 0.81181(5) 0.0458(2) Uani d 1 . .
S S2 1.14346(11) 0.54496(9) 0.68721(5) 0.0445(2) Uani d 1 . .
O O3 0.5457(4) 0.4259(3) 0.88454(15) 0.0636(7) Uani d 1 A 1
O O4 0.8158(4) 0.4193(3) 0.81129(18) 0.0691(7) Uani d 1 B 1
O O1 0.5657(4) 0.3578(4) 0.73207(17) 0.0721(8) Uani d 1 . .
H H1 0.4648 0.3803 0.7258 0.108 Uiso calc 1 . .
N N21 0.3552(4) 0.8614(3) 0.84691(15) 0.0495(7) Uani d 1 . .
H H21 0.3985 0.7722 0.8207 0.059 Uiso calc 1 . .
O O5 1.0629(4) 0.6246(4) 0.7708(2) 0.0870(10) Uani d 1 . .
H H5 0.9796 0.5699 0.7819 0.131 Uiso calc 1 . .
N N22 0.3759(4) 0.7369(3) 0.96753(17) 0.0523(7) Uani d 1 . .
H H22A 0.4171 0.6508 0.9375 0.063 Uiso calc 1 . .
H H22B 0.3630 0.7372 1.0213 0.063 Uiso calc 1 . .
O O23A 0.3168(4) 0.9525(4) 1.10498(15) 0.0774(9) Uani d 1 . .
O O2 0.6130(4) 0.6373(3) 0.79938(18) 0.0759(9) Uani d 1 C 1
N N23 0.2206(4) 1.0269(4) 1.06112(18) 0.0539(7) Uani d 1 . .
O O13A 0.8016(5) -0.0149(4) 0.39251(16) 0.0867(10) Uani d 1 . .
N N11 0.8537(4) 0.1564(3) 0.64549(17) 0.0550(7) Uani d 1 . .
H H11 0.8939 0.2523 0.6651 0.066 Uiso calc 1 . .
C C13 0.7522(4) -0.0329(4) 0.53327(19) 0.0410(7) Uani d 1 . .
N N13 0.7042(5) -0.0655(4) 0.44409(19) 0.0594(8) Uani d 1 . .
C C12 0.8215(4) 0.1255(4) 0.56154(19) 0.0425(7) Uani d 1 . .
C C22 0.3323(4) 0.8688(3) 0.93097(18) 0.0394(7) Uani d 1 . .
N N12 0.8551(5) 0.2460(3) 0.5147(2) 0.0617(8) Uani d 1 . .
H H12A 0.8957 0.3393 0.5381 0.074 Uiso calc 1 . .
H H12B 0.8362 0.2311 0.4610 0.074 Uiso calc 1 . .
C C23 0.2562(4) 1.0166(4) 0.97069(18) 0.0405(7) Uani d 1 . .
O O7 1.2457(5) 0.6765(4) 0.6604(2) 0.0708(12) Uani d 0.835(7) D 1
O O13B 0.5732(4) -0.1418(5) 0.4257(2) 0.1027(12) Uani d 1 . .
O O23B 0.0968(4) 1.1049(4) 1.0894(2) 0.0868(10) Uani d 1 . .
C C24 0.2142(4) 1.1484(4) 0.9254(2) 0.0516(8) Uani d 1 . .
C C14 0.7239(4) -0.1513(4) 0.5877(2) 0.0499(8) Uani d 1 . .
O O6 1.0013(6) 0.4936(6) 0.6316(2) 0.0904(14) Uani d 0.835(7) D 1
O O8 1.2358(6) 0.4042(5) 0.7044(3) 0.0940(15) Uani d 0.835(7) D 1
C C25 0.2466(5) 1.1272(4) 0.8383(2) 0.0612(10) Uani d 1 . .
H H25 0.2211 1.2120 0.8059 0.073 Uiso calc 1 . .
C C15 0.7664(5) -0.1061(5) 0.6734(2) 0.0633(10) Uani d 1 . .
H H15 0.7524 -0.1825 0.7120 0.076 Uiso calc 1 . .
C C26 0.3144(6) 0.9846(5) 0.8013(2) 0.0634(11) Uani d 1 . .
H H26 0.3335 0.9711 0.7431 0.076 Uiso calc 1 . .
C C16 0.8265(6) 0.0453(5) 0.6998(2) 0.0660(10) Uani d 1 . .
H H16 0.8500 0.0744 0.7572 0.079 Uiso calc 1 . .
C C41 0.6527(6) -0.3225(4) 0.5612(3) 0.0826(14) Uani d 1 . .
H H41A 0.5303 -0.3177 0.5602 0.124 Uiso calc 1 . .
H H41B 0.6888 -0.3960 0.6008 0.124 Uiso calc 1 . .
H H41C 0.6936 -0.3631 0.5056 0.124 Uiso calc 1 . .
C C42 0.1419(6) 1.3117(4) 0.9643(3) 0.0803(13) Uani d 1 . .
H H42A 0.0224 1.2986 0.9750 0.120 Uiso calc 1 . .
H H42B 0.1571 1.3935 0.9260 0.120 Uiso calc 1 . .
H H42C 0.2001 1.3473 1.0167 0.120 Uiso calc 1 . .
O O8A 1.120(3) 0.363(2) 0.6936(11) 0.065(5) Uiso d 0.165(7) D 2
O O6A 1.047(2) 0.578(2) 0.6174(10) 0.050(4) Uiso d 0.165(7) D 2
O O7A 1.319(2) 0.5916(19) 0.6971(10) 0.057(5) Uiso d 0.165(7) D 2

loop_
_atom_site_aniso_label
_atom_site_aniso_U_11
_atom_site_aniso_U_22
_atom_site_aniso_U_33
_atom_site_aniso_U_12
_atom_site_aniso_U_13
_atom_site_aniso_U_23
S1 0.0540(5) 0.0430(4) 0.0417(4) 0.0022(4) 0.0057(4) 0.0095(3)
S2 0.0495(5) 0.0424(4) 0.0421(4) -0.0006(4) -0.0050(4) 0.0072(3)
O3 0.0776(19) 0.0654(15) 0.0508(14) -0.0042(14) 0.0114(13) 0.0185(12)
O4 0.0546(16) 0.0700(16) 0.0829(19) 0.0039(13) 0.0018(14) 0.0104(14)
O1 0.0652(18) 0.0897(19) 0.0551(16) 0.0173(15) -0.0074(14) -0.0166(13)
N21 0.070(2) 0.0436(13) 0.0343(13) -0.0065(14) -0.0001(14) 0.0025(11)
O5 0.087(2) 0.088(2) 0.076(2) -0.0303(17) 0.0261(17) -0.0286(16)
N22 0.074(2) 0.0421(13) 0.0422(14) 0.0050(14) 0.0018(14) 0.0110(11)
O23A 0.107(2) 0.0870(19) 0.0392(14) 0.0117(18) 0.0034(15) 0.0132(13)
O2 0.099(2) 0.0501(14) 0.0839(19) 0.0085(14) 0.0216(17) 0.0275(13)
N23 0.0526(18) 0.0587(17) 0.0476(17) -0.0117(14) 0.0067(14) -0.0042(14)
O13A 0.132(3) 0.094(2) 0.0352(14) 0.010(2) 0.0008(17) 0.0125(13)
N11 0.069(2) 0.0509(15) 0.0436(15) -0.0042(15) -0.0005(15) -0.0021(12)
C13 0.0392(17) 0.0456(16) 0.0374(16) 0.0098(13) 0.0006(13) 0.0014(12)
N13 0.063(2) 0.0657(18) 0.0463(17) 0.0268(16) -0.0078(16) -0.0078(14)
C12 0.0443(18) 0.0440(16) 0.0400(17) 0.0078(14) 0.0063(14) 0.0083(13)
C22 0.0459(18) 0.0390(15) 0.0337(15) -0.0086(13) -0.0047(14) 0.0062(12)
N12 0.080(2) 0.0476(15) 0.0604(18) 0.0003(16) 0.0094(17) 0.0191(13)
C23 0.0449(18) 0.0400(15) 0.0364(16) -0.0066(13) -0.0018(14) 0.0046(12)
O7 0.091(3) 0.0554(19) 0.070(2) -0.0150(17) 0.0039(19) 0.0236(15)
O13B 0.060(2) 0.141(3) 0.091(2) 0.015(2) -0.0280(17) -0.049(2)
O23B 0.063(2) 0.110(2) 0.079(2) 0.0046(17) 0.0191(16) -0.0205(17)
C24 0.0443(19) 0.0438(17) 0.067(2) -0.0071(14) -0.0127(17) 0.0085(15)
C14 0.0439(19) 0.0447(17) 0.062(2) 0.0098(14) 0.0115(16) 0.0109(15)
O6 0.094(3) 0.105(3) 0.069(2) -0.028(3) -0.029(2) -0.002(2)
O8 0.079(3) 0.075(2) 0.139(4) 0.022(2) 0.007(3) 0.057(2)
C25 0.072(3) 0.0489(19) 0.067(2) -0.0049(18) -0.019(2) 0.0267(18)
C15 0.075(3) 0.068(2) 0.052(2) 0.016(2) 0.017(2) 0.0278(18)
C26 0.089(3) 0.065(2) 0.0392(18) -0.016(2) -0.0121(19) 0.0205(16)
C16 0.084(3) 0.076(2) 0.0383(19) 0.010(2) 0.0017(19) 0.0088(17)
C41 0.069(3) 0.0459(19) 0.131(4) -0.004(2) 0.013(3) 0.001(2)
C42 0.070(3) 0.049(2) 0.120(4) 0.006(2) -0.007(3) 0.001(2)

loop_
_atom_type_symbol
_atom_type_description
_atom_type_scat_dispersion_real
_atom_type_scat_dispersion_imag
_atom_type_scat_source
C C 0.0033 0.0016 'International Tables Vol C Tables 4.2.6.8 and 6.1.1.4'
H H 0.0000 0.0000 'International Tables Vol C Tables 4.2.6.8 and 6.1.1.4'
N N 0.0061 0.0033 'International Tables Vol C Tables 4.2.6.8 and 6.1.1.4'
O O 0.0106 0.0060 'International Tables Vol C Tables 4.2.6.8 and 6.1.1.4'
S S 0.1246 0.1234 'International Tables Vol C Tables 4.2.6.8 and 6.1.1.4'

loop_
_exptl_crystal_face_index_h
_exptl_crystal_face_index_k
_exptl_crystal_face_index_l
_exptl_crystal_face_perp_dist
0 -2 5 0.1244
0 2 -5 0.1244
0 -3 -5 0.1918
-5 0 1 0.1019
1 0 0 0.0968
-1 0 0 0.0968
3 0 5 0.1225
0 1 5 0.1832
0 5 4 0.1248
1 1 -5 0.1643
-3 1 -5 0.1475

loop_
_geom_angle_atom_site_label_1
_geom_angle_atom_site_label_2
_geom_angle_atom_site_label_3
_geom_angle
O3 S1 O4 114.08(18)
O3 S1 O1 108.45(18)
O3 S1 O2 110.97(16)
O4 S1 O1 102.80(16)
O2 S1 O4 112.66(18)
O2 S1 O1 107.25(18)
O7 S2 O5 103.72(18)
O7 S2 O6 114.5(2)
O6 S2 O5 105.5(2)
O8 S2 O5 108.1(2)
O8 S2 O7 114.8(2)
O8 S2 O6 109.6(3)
O8A S2 O5 101.7(7)
O6A S2 O5 111.3(7)
O6A S2 O8A 105.8(10)
O6A S2 O7A 122.2(9)
O7A S2 O5 103.1(6)
O7A S2 O8A 111.0(10)
S1 O1 H1 109.5
C22 N21 H21 118.0
C22 N21 C26 123.9(3)
C26 N21 H21 118.0
S2 O5 H5 109.5
H22A N22 H22B 120.0
C22 N22 H22A 120.0
C22 N22 H22B 120.0
O23A N23 C23 117.7(3)
O23B N23 O23A 123.3(3)
O23B N23 C23 119.0(3)
C12 N11 H11 118.3
C16 N11 H11 118.3
C16 N11 C12 123.4(3)
C12 C13 N13 117.1(3)
C14 C13 N13 120.6(3)
C14 C13 C12 122.3(3)
O13A N13 C13 117.1(3)
O13B N13 O13A 124.6(4)
O13B N13 C13 118.3(4)
N11 C12 C13 115.8(3)
N12 C12 N11 117.2(3)
N12 C12 C13 127.0(3)
N21 C22 C23 115.7(3)
N22 C22 N21 117.4(3)
N22 C22 C23 126.8(3)
C12 N12 H12A 120.0
C12 N12 H12B 120.0
H12A N12 H12B 120.0
C22 C23 N23 117.7(3)
C24 C23 N23 120.4(3)
C24 C23 C22 121.9(3)
C23 C24 C42 124.6(4)
C25 C24 C23 117.2(3)
C25 C24 C42 118.3(3)
C13 C14 C15 116.7(3)
C13 C14 C41 124.7(4)
C15 C14 C41 118.6(3)
C24 C25 H25 119.9
C26 C25 C24 120.2(3)
C26 C25 H25 119.9
C14 C15 H15 119.7
C16 C15 C14 120.6(3)
C16 C15 H15 119.7
N21 C26 H26 119.5
C25 C26 N21 121.1(3)
C25 C26 H26 119.5
N11 C16 H16 119.4
C15 C16 N11 121.3(3)
C15 C16 H16 119.4
C14 C41 H41A 109.5
C14 C41 H41B 109.5
C14 C41 H41C 109.5
H41A C41 H41B 109.5
H41A C41 H41C 109.5
H41B C41 H41C 109.5
C24 C42 H42A 109.5
C24 C42 H42B 109.5
C24 C42 H42C 109.5
H42A C42 H42B 109.5
H42A C42 H42C 109.5
H42B C42 H42C 109.5

loop_
_geom_bond_atom_site_label_1
_geom_bond_atom_site_label_2
_geom_bond_distance
S1 O3 1.433(3)
S1 O4 1.447(3)
S1 O1 1.552(3)
S1 O2 1.442(2)
S2 O5 1.542(3)
S2 O7 1.438(3)
S2 O6 1.447(4)
S2 O8 1.407(3)
S2 O8A 1.500(17)
S2 O6A 1.391(15)
S2 O7A 1.428(16)
O1 H1 0.8200
N21 H21 0.8600
N21 C22 1.342(4)
N21 C26 1.343(4)
O5 H5 0.8200
N22 H22A 0.8600
N22 H22B 0.8600
N22 C22 1.323(4)
O23A N23 1.232(4)
N23 C23 1.456(4)
N23 O23B 1.216(4)
O13A N13 1.227(4)
N11 H11 0.8600
N11 C12 1.349(4)
N11 C16 1.338(4)
C13 N13 1.456(4)
C13 C12 1.414(4)
C13 C14 1.385(4)
N13 O13B 1.213(4)
C12 N12 1.325(4)
C22 C23 1.417(4)
N12 H12A 0.8600
N12 H12B 0.8600
C23 C24 1.399(4)
C24 C25 1.397(5)
C24 C42 1.503(5)
C14 C15 1.404(5)
C14 C41 1.505(5)
C25 H25 0.9300
C25 C26 1.342(5)
C15 H15 0.9300
C15 C16 1.331(6)
C26 H26 0.9300
C16 H16 0.9300
C41 H41A 0.9600
C41 H41B 0.9600
C41 H41C 0.9600
C42 H42A 0.9600
C42 H42B 0.9600
C42 H42C 0.9600

loop_
_geom_hbond_atom_site_label_D
_geom_hbond_atom_site_label_H
_geom_hbond_atom_site_label_A
_geom_hbond_site_symmetry_A
_geom_hbond_distance_DH
_geom_hbond_distance_HA
_geom_hbond_distance_DA
_geom_hbond_angle_DHA
O1 H1 O8 1_455 0.82 1.84 2.655(5) 172.7
O1 H1 O7A 1_455 0.82 2.15 2.812(17) 137.1
N21 H21 O2 . 0.86 2.01 2.764(4) 145.3
N21 H21 O7A 1_455 0.86 2.38 3.040(15) 133.8
O5 H5 O4 . 0.82 1.87 2.680(4) 170.6
N22 H22A O3 . 0.86 2.16 3.013(4) 168.9
N22 H22B O3 2_667 0.86 2.23 2.897(4) 134.2
N22 H22B O23A . 0.86 2.09 2.667(4) 123.6
N11 H11 O6 . 0.86 2.25 2.998(6) 145.4
N11 H11 O8A . 0.86 2.01 2.72(2) 139.4
N12 H12A O6 . 0.86 2.00 2.801(5) 155.4
N12 H12B O13A . 0.86 2.17 2.721(4) 121.8
N12 H12B O7 2_766 0.86 2.24 3.028(5) 151.6
C25 H25 O8 1_465 0.93 2.38 3.276(5) 162.8
C25 H25 O8A 1_465 0.93 2.42 3.316(17) 162.7
C15 H15 O2 1_545 0.93 2.40 3.286(4) 159.6
C26 H26 O13A 2_666 0.93 2.46 3.244(4) 141.9
C16 H16 O23A 2_667 0.93 2.59 3.299(4) 133.9

loop_
_geom_torsion_atom_site_label_1
_geom_torsion_atom_site_label_2
_geom_torsion_atom_site_label_3
_geom_torsion_atom_site_label_4
_geom_torsion
N21 C22 C23 N23 176.9(3)
N21 C22 C23 C24 -2.4(5)
N22 C22 C23 N23 -0.2(5)
N22 C22 C23 C24 -179.5(3)
O23A N23 C23 C22 31.3(4)
O23A N23 C23 C24 -149.4(3)
N23 C23 C24 C25 -177.8(3)
N23 C23 C24 C42 4.1(5)
C13 C14 C15 C16 1.7(6)
N13 C13 C12 N11 175.6(3)
N13 C13 C12 N12 -3.3(5)
N13 C13 C14 C15 -177.0(3)
N13 C13 C14 C41 3.3(5)
C12 N11 C16 C15 0.8(6)
C12 C13 N13 O13A 41.2(4)
C12 C13 N13 O13B -139.7(3)
C12 C13 C14 C15 0.5(5)
C12 C13 C14 C41 -179.2(3)
C22 N21 C26 C25 0.1(6)
C22 C23 C24 C25 1.5(5)
C22 C23 C24 C42 -176.6(3)
C23 C24 C25 C26 0.3(5)
O23B N23 C23 C22 -147.2(3)
O23B N23 C23 C24 32.1(5)
C24 C25 C26 N21 -1.2(6)
C14 C13 N13 O13A -141.3(3)
C14 C13 N13 O13B 37.9(4)
C14 C13 C12 N11 -1.9(5)
C14 C13 C12 N12 179.2(3)
C14 C15 C16 N11 -2.3(7)
C26 N21 C22 N22 179.0(4)
C26 N21 C22 C23 1.6(5)
C16 N11 C12 C13 1.3(5)
C16 N11 C12 N12 -179.6(4)
C41 C14 C15 C16 -178.6(4)
C42 C24 C25 C26 178.6(4)
